data_7055508
loop_
_publ_author_name
'Klap\"otke, Thomas M.'
'Penger, Alexander'
'Pfl\"uger, Carolin'
'Stierstorfer, J\"org'

_publ_section_title
;
 Melt-cast materials: combining the advantages of highly nitrated azoles
 and open-chain nitramines
;
_journal_issue 7
_journal_name_full 'New J. Chem.'
_journal_page_first 6059
_journal_paper_doi 10.1039/C6NJ00202A
_journal_volume 40
_journal_year 2016
_chemical_formula_moiety 'C5 H6 N6 O6'
_chemical_formula_sum 'C5 H6 N6 O6'
_chemical_formula_weight 246.16
_chemical_name_systematic 1-(3,4-dinitropyrazol-1-yl)-2-nitrazapropane
_space_group_crystal_system monoclinic
_space_group_IT_number 14
_space_group_name_Hall '-P 2ybc'
_space_group_name_H-M_alt 'P 1 21/c 1'
_symmetry_space_group_name_Hall '-P 2ybc'
_symmetry_space_group_name_H-M 'P 1 21/c 1'
_atom_sites_solution_hydrogens mixed
_audit_creation_method SHELXL-2014/7
_audit_update_record
;
2016-04-15 deposited with the CCDC.
2016-04-25 downloaded from the CCDC.
;
_cell_angle_alpha 90
_cell_angle_beta 107.400(10)
_cell_angle_gamma 90
_cell_formula_units_Z 8
_cell_length_a 17.1342(16)
_cell_length_b 9.3680(8)
_cell_length_c 12.5388(12)
_cell_measurement_reflns_used 1374
_cell_measurement_temperature 173(2)
_cell_measurement_theta_max 33.7329
_cell_measurement_theta_min 4.1673
_cell_volume 1920.5(3)
_computing_cell_refinement
;
CrysAlisPro, Oxford Diffraction Ltd.,
Version 1.171.33.41 (release 06-05-2009 CrysAlis171 .NET)
(compiled May  6 2009,17:20:42)
;
_computing_data_collection
;
CrysAlisPro, Oxford Diffraction Ltd.,
Version 1.171.33.41 (release 06-05-2009 CrysAlis171 .NET)
(compiled May  6 2009,17:20:42)
;
_computing_data_reduction
;
CrysAlisPro, Oxford Diffraction Ltd.,
Version 1.171.33.41 (release 06-05-2009 CrysAlis171 .NET)
(compiled May  6 2009,17:20:42)
;
_computing_molecular_graphics
;
Diamond Version 3.2k (K. Brandenburg, Crystal Impact GbR, Berlin, 2014).
;
_computing_publication_material
;
Diamond Version 3.2k (K. Brandenburg, Crystal Impact GbR, Berlin, 2014).
;
_computing_structure_refinement 'SHELXL-2014/7 (Sheldrick, 2014)'
_computing_structure_solution SIR-97
_diffrn_ambient_temperature 173(2)
_diffrn_measured_fraction_theta_full 0.995
_diffrn_measured_fraction_theta_max 0.995
_diffrn_measurement_device 'CCD camera on \k-goniostat'
_diffrn_measurement_device_type KappaCCD
_diffrn_measurement_method omega-scan
_diffrn_radiation_type MoK\a
_diffrn_radiation_wavelength 0.71069
_diffrn_reflns_av_R_equivalents 0.0683
_diffrn_reflns_av_unetI/netI 0.1351
_diffrn_reflns_Laue_measured_fraction_full 0.995
_diffrn_reflns_Laue_measured_fraction_max 0.995
_diffrn_reflns_limit_h_max 15
_diffrn_reflns_limit_h_min -20
_diffrn_reflns_limit_k_max 10
_diffrn_reflns_limit_k_min -11
_diffrn_reflns_limit_l_max 14
_diffrn_reflns_limit_l_min -15
_diffrn_reflns_number 9206
_diffrn_reflns_point_group_measured_fraction_full 0.995
_diffrn_reflns_point_group_measured_fraction_max 0.995
_diffrn_reflns_theta_full 25.240
_diffrn_reflns_theta_max 25.347
_diffrn_reflns_theta_min 4.180
_exptl_absorpt_coefficient_mu 0.156
_exptl_absorpt_correction_T_max 1.00000
_exptl_absorpt_correction_T_min 0.98742
_exptl_absorpt_correction_type multi-scan
_exptl_absorpt_process_details
;
CrysAlisPro, Oxford Diffraction Ltd.,
Version 1.171.33.41 (release 06-05-2009 CrysAlis171 .NET)
(compiled May  6 2009,17:20:42)
Empirical absorption correction using spherical harmonics,
 implemented in SCALE3 ABSPACK scaling algorithm.
;
_exptl_crystal_colour colorless
_exptl_crystal_density_diffrn 1.703
_exptl_crystal_description plate
_exptl_crystal_F_000 1008
_exptl_crystal_size_max 0.4
_exptl_crystal_size_mid 0.3
_exptl_crystal_size_min 0.05
_refine_diff_density_max 0.174
_refine_diff_density_min -0.196
_refine_diff_density_rms 0.045
_refine_ls_extinction_method none
_refine_ls_goodness_of_fit_ref 0.728
_refine_ls_hydrogen_treatment mixed
_refine_ls_matrix_type full
_refine_ls_number_parameters 332
_refine_ls_number_reflns 3495
_refine_ls_number_restraints 0
_refine_ls_restrained_S_all 0.728
_refine_ls_R_factor_all 0.1104
_refine_ls_R_factor_gt 0.0375
_refine_ls_shift/su_max 0.000
_refine_ls_shift/su_mean 0.000
_refine_ls_structure_factor_coef Fsqd
_refine_ls_weighting_details 'w=1/[\s^2^(Fo^2^)+(0.0093P)^2^] where P=(Fo^2^+2Fc^2^)/3'
_refine_ls_weighting_scheme calc
_refine_ls_wR_factor_gt 0.0492
_refine_ls_wR_factor_ref 0.0575
_reflns_Friedel_coverage 0.000
_reflns_number_gt 1592
_reflns_number_total 3495
_reflns_threshold_expression 'I > 2\s(I)'
_cod_data_source_file c6nj00202a2.cif
_cod_data_source_block gx036
_cod_depositor_comments 'Adding full bibliography for 7055507--7055518.cif.'
_cod_database_code 7055508
_shelx_space_group_comment
;
The symmetry employed for this shelxl refinement is uniquely defined
by the following loop, which should always be used as a source of
symmetry information in preference to the above space-group names.
They are only intended as comments.
;

loop_
_space_group_symop_operation_xyz
'x, y, z'
'-x, y+1/2, -z+1/2'
'-x, -y, -z'
'x, -y-1/2, z-1/2'

loop_
_atom_site_label
_atom_site_type_symbol
_atom_site_fract_x
_atom_site_fract_y
_atom_site_fract_z
_atom_site_U_iso_or_equiv
_atom_site_adp_type
_atom_site_occupancy
_atom_site_site_symmetry_order
_atom_site_calc_flag
_atom_site_refinement_flags_posn
_atom_site_refinement_flags_adp
_atom_site_refinement_flags_occupancy
O1 O 0.63231(11) 0.6728(2) 0.63078(15) 0.0407(5) Uani 1 1 d . . .
O2 O 0.62483(11) 0.5013(2) 0.74384(15) 0.0414(6) Uani 1 1 d . . .
O3 O 0.52337(13) 0.2865(2) 0.63182(15) 0.0460(6) Uani 1 1 d . . .
O4 O 0.39929(12) 0.2709(2) 0.64254(15) 0.0537(6) Uani 1 1 d . . .
O5 O 0.26023(11) 0.6697(2) 0.36036(15) 0.0420(6) Uani 1 1 d . . .
O6 O 0.28329(11) 0.8303(2) 0.24674(16) 0.0522(6) Uani 1 1 d . . .
N1 N 0.39038(13) 0.6967(2) 0.57664(16) 0.0273(6) Uani 1 1 d . . .
N2 N 0.47170(13) 0.7259(2) 0.60823(16) 0.0257(6) Uani 1 1 d . . .
N3 N 0.59406(14) 0.5901(3) 0.67196(19) 0.0289(6) Uani 1 1 d . . .
N4 N 0.45783(16) 0.3382(3) 0.63243(18) 0.0361(6) Uani 1 1 d . . .
N5 N 0.33048(13) 0.8638(2) 0.42900(19) 0.0303(6) Uani 1 1 d . . .
N6 N 0.28908(14) 0.7840(3) 0.3407(2) 0.0348(6) Uani 1 1 d . . .
C1 C 0.50579(16) 0.6000(3) 0.6329(2) 0.0226(7) Uani 1 1 d . . .
C2 C 0.44795(17) 0.4910(3) 0.6195(2) 0.0243(7) Uani 1 1 d . . .
C3 C 0.37412(19) 0.5582(3) 0.5820(2) 0.0302(8) Uani 1 1 d . . .
C4 C 0.33165(19) 0.8140(4) 0.5371(3) 0.0349(8) Uani 1 1 d . . .
C5 C 0.36525(18) 0.9983(3) 0.4096(3) 0.0540(9) Uani 1 1 d . . .
H5A H 0.4065 0.9810 0.3713 0.081 Uiso 1 1 calc R U .
H5B H 0.3908 1.0455 0.4813 0.081 Uiso 1 1 calc R U .
H5C H 0.3220 1.0595 0.3631 0.081 Uiso 1 1 calc R U .
O28 O 0.06892(11) 0.75884(19) 0.18928(15) 0.0410(6) Uani 1 1 d . . .
O27 O -0.05453(12) 0.6984(2) 0.09158(16) 0.0432(6) Uani 1 1 d . . .
O26 O -0.13854(11) 0.45838(19) 0.13895(14) 0.0356(5) Uani 1 1 d . . .
O25 O -0.12700(10) 0.3042(2) 0.01569(15) 0.0437(6) Uani 1 1 d . . .
O29 O 0.23600(11) 0.3603(2) 0.06787(16) 0.0387(5) Uani 1 1 d . . .
O30 O 0.22036(11) 0.1773(2) -0.04544(16) 0.0470(6) Uani 1 1 d . . .
N25 N 0.11216(12) 0.3316(2) 0.18514(16) 0.0249(5) Uani 1 1 d . . .
C22 C 0.11760(19) 0.4729(3) 0.1938(2) 0.0266(7) Uani 1 1 d . . .
N28 N 0.01609(15) 0.6701(3) 0.14610(18) 0.0307(6) Uani 1 1 d . . .
N27 N -0.09845(14) 0.3878(2) 0.09249(19) 0.0294(6) Uani 1 1 d . . .
N29 N 0.18611(12) 0.1563(2) 0.11049(18) 0.0286(6) Uani 1 1 d . . .
N30 N 0.21541(13) 0.2381(3) 0.0397(2) 0.0347(6) Uani 1 1 d . . .
C21 C 0.03909(16) 0.5224(3) 0.1591(2) 0.0227(7) Uani 1 1 d . . .
C20 C -0.00939(15) 0.4009(3) 0.1313(2) 0.0216(7) Uani 1 1 d . . .
N26 N 0.03395(12) 0.2827(2) 0.14689(16) 0.0247(5) Uani 1 1 d . . .
C24 C 0.17951(19) 0.2270(4) 0.2083(3) 0.0305(8) Uani 1 1 d . . .
C25 C 0.13902(16) 0.0281(3) 0.0662(2) 0.0398(8) Uani 1 1 d . . .
H25A H 0.1223 -0.0189 0.1258 0.060 Uiso 0.5 1 calc R U P
H25B H 0.0903 0.0545 0.0053 0.060 Uiso 0.5 1 calc R U P
H25C H 0.1728 -0.0374 0.0380 0.060 Uiso 0.5 1 calc R U P
H25D H 0.1346 0.0177 -0.0131 0.060 Uiso 0.5 1 calc R U P
H25E H 0.1667 -0.0557 0.1074 0.060 Uiso 0.5 1 calc R U P
H25F H 0.0842 0.0362 0.0747 0.060 Uiso 0.5 1 calc R U P
H3A H 0.3225(13) 0.520(2) 0.5575(18) 0.022(7) Uiso 1 1 d . . .
H22A H 0.1666(14) 0.520(3) 0.218(2) 0.035(8) Uiso 1 1 d . . .
H4B H 0.2742(15) 0.770(3) 0.5383(18) 0.045(8) Uiso 1 1 d . . .
H4A H 0.3484(13) 0.892(2) 0.5880(18) 0.024(8) Uiso 1 1 d . . .
H24A H 0.2266(14) 0.285(2) 0.2443(17) 0.026(7) Uiso 1 1 d . . .
H24B H 0.1664(13) 0.158(2) 0.2526(18) 0.025(8) Uiso 1 1 d . . .

loop_
_atom_site_aniso_label
_atom_site_aniso_U_11
_atom_site_aniso_U_22
_atom_site_aniso_U_33
_atom_site_aniso_U_23
_atom_site_aniso_U_13
_atom_site_aniso_U_12
O1 0.0278(12) 0.0436(14) 0.0528(14) 0.0077(11) 0.0151(10) -0.0092(10)
O2 0.0417(13) 0.0382(15) 0.0372(14) 0.0108(11) 0.0011(11) 0.0107(10)
O3 0.0518(16) 0.0355(14) 0.0523(14) -0.0001(11) 0.0178(12) 0.0050(11)
O4 0.0430(14) 0.0470(16) 0.0619(15) 0.0234(11) 0.0016(11) -0.0204(11)
O5 0.0384(13) 0.0379(15) 0.0448(14) -0.0048(11) 0.0050(10) -0.0049(10)
O6 0.0566(15) 0.0735(17) 0.0255(13) 0.0124(12) 0.0108(11) 0.0117(12)
N1 0.0237(15) 0.0348(17) 0.0225(14) -0.0011(12) 0.0055(11) 0.0030(12)
N2 0.0200(14) 0.0327(16) 0.0230(14) -0.0015(12) 0.0041(11) -0.0012(11)
N3 0.0256(16) 0.0320(17) 0.0298(16) -0.0040(13) 0.0092(13) 0.0014(12)
N4 0.0399(18) 0.0379(19) 0.0264(15) 0.0043(13) 0.0035(13) -0.0081(15)
N5 0.0305(15) 0.0284(17) 0.0286(16) -0.0023(12) 0.0034(12) -0.0021(11)
N6 0.0284(16) 0.0430(19) 0.0334(17) -0.0013(15) 0.0098(13) 0.0088(13)
C1 0.0215(17) 0.0291(19) 0.0173(17) 0.0018(14) 0.0060(13) -0.0006(14)
C2 0.0288(19) 0.0254(19) 0.0192(17) 0.0035(14) 0.0079(14) -0.0015(14)
C3 0.025(2) 0.038(2) 0.0259(19) 0.0017(15) 0.0039(15) -0.0081(16)
C4 0.033(2) 0.042(2) 0.027(2) -0.0041(18) 0.0052(16) 0.0066(17)
C5 0.058(2) 0.029(2) 0.069(2) 0.0065(17) 0.0103(19) -0.0048(16)
O28 0.0441(14) 0.0308(14) 0.0540(14) -0.0158(11) 0.0237(11) -0.0120(11)
O27 0.0362(14) 0.0376(14) 0.0528(14) 0.0095(11) 0.0088(11) 0.0084(10)
O26 0.0320(13) 0.0416(14) 0.0367(13) -0.0023(10) 0.0153(11) 0.0065(10)
O25 0.0308(13) 0.0509(15) 0.0462(14) -0.0209(12) 0.0066(10) -0.0072(10)
O29 0.0327(13) 0.0318(14) 0.0529(14) 0.0070(11) 0.0147(10) -0.0016(10)
O30 0.0448(14) 0.0660(17) 0.0356(13) -0.0022(12) 0.0203(11) 0.0127(11)
N25 0.0203(14) 0.0303(16) 0.0237(14) -0.0001(12) 0.0058(11) -0.0003(11)
C22 0.031(2) 0.026(2) 0.0222(18) -0.0013(14) 0.0072(15) -0.0061(15)
N28 0.0346(17) 0.0328(18) 0.0293(16) -0.0045(13) 0.0163(13) -0.0031(14)
N27 0.0296(17) 0.0310(16) 0.0302(16) 0.0017(13) 0.0127(13) 0.0003(12)
N29 0.0320(15) 0.0270(15) 0.0298(15) 0.0030(12) 0.0138(12) -0.0009(11)
N30 0.0240(15) 0.046(2) 0.0358(17) 0.0052(15) 0.0112(13) 0.0079(13)
C21 0.0274(19) 0.0216(18) 0.0191(17) -0.0029(13) 0.0073(14) 0.0006(14)
C20 0.0163(17) 0.0339(19) 0.0159(16) -0.0035(14) 0.0066(13) -0.0052(14)
N26 0.0182(14) 0.0269(15) 0.0308(14) 0.0002(11) 0.0101(11) 0.0005(11)
C24 0.027(2) 0.035(2) 0.028(2) 0.0076(17) 0.0070(16) -0.0012(16)
C25 0.0377(19) 0.026(2) 0.054(2) 0.0011(16) 0.0115(16) 0.0012(15)

loop_
_atom_type_symbol
_atom_type_description
_atom_type_scat_dispersion_real
_atom_type_scat_dispersion_imag
_atom_type_scat_source
C C 0.0033 0.0016 'International Tables Vol C Tables 4.2.6.8 and 6.1.1.4'
N N 0.0061 0.0033 'International Tables Vol C Tables 4.2.6.8 and 6.1.1.4'
O O 0.0106 0.0060 'International Tables Vol C Tables 4.2.6.8 and 6.1.1.4'
H H 0.0000 0.0000 'International Tables Vol C Tables 4.2.6.8 and 6.1.1.4'

loop_
_geom_angle_atom_site_label_1
_geom_angle_atom_site_label_2
_geom_angle_atom_site_label_3
_geom_angle
C3 N1 N2 113.1(2)
C3 N1 C4 127.7(3)
N2 N1 C4 119.1(2)
C1 N2 N1 103.5(2)
O1 N3 O2 125.0(2)
O1 N3 C1 117.0(2)
O2 N3 C1 118.0(2)
O4 N4 O3 125.4(3)
O4 N4 C2 116.8(3)
O3 N4 C2 117.9(2)
N6 N5 C4 116.9(3)
N6 N5 C5 119.2(2)
C4 N5 C5 123.7(3)
O6 N6 O5 125.0(3)
O6 N6 N5 117.5(3)
O5 N6 N5 117.5(2)
N2 C1 C2 112.3(2)
N2 C1 N3 118.9(2)
C2 C1 N3 128.8(3)
C3 C2 C1 104.8(3)
C3 C2 N4 124.2(3)
C1 C2 N4 130.9(3)
N1 C3 C2 106.3(3)
N1 C3 H3A 124.1(14)
C2 C3 H3A 129.3(15)
N5 C4 N1 112.2(2)
N5 C4 H4B 112.8(12)
N1 C4 H4B 104.3(13)
N5 C4 H4A 107.6(14)
N1 C4 H4A 107.8(14)
H4B C4 H4A 112.1(18)
N5 C5 H5A 109.5
N5 C5 H5B 109.5
H5A C5 H5B 109.5
N5 C5 H5C 109.5
H5A C5 H5C 109.5
H5B C5 H5C 109.5
C22 N25 N26 113.7(2)
C22 N25 C24 127.9(2)
N26 N25 C24 118.4(2)
N25 C22 C21 105.9(3)
N25 C22 H22A 122.6(16)
C21 C22 H22A 131.5(16)
O27 N28 O28 124.9(3)
O27 N28 C21 117.6(2)
O28 N28 C21 117.5(2)
O26 N27 O25 125.0(2)
O26 N27 C20 118.4(2)
O25 N27 C20 116.6(2)
N30 N29 C24 115.7(2)
N30 N29 C25 118.6(2)
C24 N29 C25 122.1(2)
O29 N30 O30 126.5(2)
O29 N30 N29 117.7(2)
O30 N30 N29 115.7(3)
C22 C21 C20 105.0(3)
C22 C21 N28 125.1(3)
C20 C21 N28 129.6(3)
N26 C20 C21 112.6(2)
N26 C20 N27 117.7(2)
C21 C20 N27 129.6(3)
C20 N26 N25 102.8(2)
N29 C24 N25 113.4(2)
N29 C24 H24A 113.0(13)
N25 C24 H24A 102.5(14)
N29 C24 H24B 106.9(14)
N25 C24 H24B 105.4(14)
H24A C24 H24B 115.5(19)
N29 C25 H25A 109.5
N29 C25 H25B 109.5
H25A C25 H25B 109.5
N29 C25 H25C 109.5
H25A C25 H25C 109.5
H25B C25 H25C 109.5
N29 C25 H25D 109.5
H25A C25 H25D 141.1
H25B C25 H25D 56.3
H25C C25 H25D 56.3
N29 C25 H25E 109.5
H25A C25 H25E 56.3
H25B C25 H25E 141.1
H25C C25 H25E 56.3
H25D C25 H25E 109.5
N29 C25 H25F 109.5
H25A C25 H25F 56.3
H25B C25 H25F 56.3
H25C C25 H25F 141.1
H25D C25 H25F 109.5
H25E C25 H25F 109.5

loop_
_geom_bond_atom_site_label_1
_geom_bond_atom_site_label_2
_geom_bond_distance
O1 N3 1.224(2)
O2 N3 1.224(2)
O3 N4 1.225(2)
O4 N4 1.223(2)
O5 N6 1.234(3)
O6 N6 1.232(2)
N1 C3 1.333(3)
N1 N2 1.358(3)
N1 C4 1.472(3)
N2 C1 1.312(3)
N3 C1 1.447(3)
N4 C2 1.445(3)
N5 N6 1.348(3)
N5 C4 1.427(3)
N5 C5 1.444(3)
C1 C2 1.398(3)
C2 C3 1.365(4)
C3 H3A 0.92(2)
C4 H4B 1.07(2)
C4 H4A 0.95(2)
C5 H5A 0.9800
C5 H5B 0.9800
C5 H5C 0.9800
O28 N28 1.229(3)
O27 N28 1.228(2)
O26 N27 1.220(2)
O25 N27 1.224(2)
O29 N30 1.219(3)
O30 N30 1.235(3)
N25 C22 1.329(3)
N25 N26 1.361(2)
N25 C24 1.476(3)
C22 C21 1.365(3)
C22 H22A 0.91(2)
N28 C21 1.434(3)
N27 C20 1.462(3)
N29 N30 1.376(3)
N29 C24 1.427(3)
N29 C25 1.461(3)
C21 C20 1.391(3)
C20 N26 1.315(3)
C24 H24A 0.96(2)
C24 H24B 0.92(2)
C25 H25A 0.9800
C25 H25B 0.9800
C25 H25C 0.9800
C25 H25D 0.9800
C25 H25E 0.9800
C25 H25F 0.9800

loop_
_geom_torsion_atom_site_label_1
_geom_torsion_atom_site_label_2
_geom_torsion_atom_site_label_3
_geom_torsion_atom_site_label_4
_geom_torsion
C3 N1 N2 C1 0.4(3)
C4 N1 N2 C1 -177.1(2)
C4 N5 N6 O6 175.6(2)
C5 N5 N6 O6 0.3(3)
C4 N5 N6 O5 -4.8(3)
C5 N5 N6 O5 179.9(2)
N1 N2 C1 C2 -1.0(3)
N1 N2 C1 N3 -179.3(2)
O1 N3 C1 N2 -35.9(3)
O2 N3 C1 N2 143.5(2)
O1 N3 C1 C2 146.2(3)
O2 N3 C1 C2 -34.5(4)
N2 C1 C2 C3 1.2(3)
N3 C1 C2 C3 179.3(2)
N2 C1 C2 N4 177.1(2)
N3 C1 C2 N4 -4.9(4)
O4 N4 C2 C3 -22.3(4)
O3 N4 C2 C3 157.3(3)
O4 N4 C2 C1 162.5(3)
O3 N4 C2 C1 -17.9(4)
N2 N1 C3 C2 0.3(3)
C4 N1 C3 C2 177.5(2)
C1 C2 C3 N1 -0.8(3)
N4 C2 C3 N1 -177.1(2)
N6 N5 C4 N1 78.1(3)
C5 N5 C4 N1 -106.8(3)
C3 N1 C4 N5 -105.1(3)
N2 N1 C4 N5 71.9(3)
N26 N25 C22 C21 -0.3(3)
C24 N25 C22 C21 177.6(2)
C24 N29 N30 O29 2.8(3)
C25 N29 N30 O29 161.9(2)
C24 N29 N30 O30 -179.3(2)
C25 N29 N30 O30 -20.2(3)
N25 C22 C21 C20 0.1(3)
N25 C22 C21 N28 -174.7(2)
O27 N28 C21 C22 164.2(2)
O28 N28 C21 C22 -15.0(4)
O27 N28 C21 C20 -9.3(4)
O28 N28 C21 C20 171.5(2)
C22 C21 C20 N26 0.1(3)
N28 C21 C20 N26 174.6(2)
C22 C21 C20 N27 177.8(2)
N28 C21 C20 N27 -7.7(4)
O26 N27 C20 N26 133.7(2)
O25 N27 C20 N26 -45.4(3)
O26 N27 C20 C21 -43.9(4)
O25 N27 C20 C21 137.0(3)
C21 C20 N26 N25 -0.3(3)
N27 C20 N26 N25 -178.3(2)
C22 N25 N26 C20 0.4(3)
C24 N25 N26 C20 -177.7(2)
N30 N29 C24 N25 72.1(3)
C25 N29 C24 N25 -86.3(3)
C22 N25 C24 N29 -111.6(3)
N26 N25 C24 N29 66.2(3)
